data_7245689
loop_
_publ_author_name
'Wang, Jun'
'Xiong, Min'
'Wu, Jian'
'Kumar, Abhinav'
'Guo, Jian'
'Zhang, Wei'
'Lu, Lu'
'Singh, Amita'
'Muddassir, Mohd.'

_publ_section_title
;
 Construction strategies to modulate the photocatalytic efficiency of
 Cd(II)-MOFs to photodegrade organic dyes
;
_journal_name_full CrystEngComm
_journal_paper_doi 10.1039/D2CE01281B
_journal_year 2022
_chemical_formula_moiety '0.5(C180 H160 Cd14 N24 O68)'
_chemical_formula_sum 'C90 H80 Cd7 N12 O34'
_chemical_formula_weight 2660.46
_space_group_crystal_system monoclinic
_space_group_IT_number 14
_space_group_name_Hall '-P 2yn'
_space_group_name_H-M_alt 'P 1 21/n 1'
_atom_sites_solution_hydrogens mixed
_atom_sites_solution_primary dual
_audit_creation_date 2021-09-19
_audit_creation_method
;
Olex2 1.2
(compiled 2018.05.29 svn.r3508 for OlexSys, GUI svn.r5506)
;
_audit_update_record
;
2022-07-02 deposited with the CCDC.	2022-10-20 downloaded from the CCDC.
;
_cell_angle_alpha 90
_cell_angle_beta 102.5570(10)
_cell_angle_gamma 90
_cell_formula_units_Z 2
_cell_length_a 11.0799(7)
_cell_length_b 20.0518(14)
_cell_length_c 21.6998(14)
_cell_measurement_reflns_used 4373
_cell_measurement_temperature 296(2)
_cell_measurement_theta_max 23.588
_cell_measurement_theta_min 2.293
_cell_volume 4705.8(5)
_computing_cell_refinement 'SAINT v8.34A (Bruker, 2013)'
_computing_data_reduction 'SAINT v8.34A (Bruker, 2013)'
_computing_molecular_graphics 'Olex2 (Dolomanov et al., 2009)'
_computing_publication_material 'Olex2 (Dolomanov et al., 2009)'
_computing_structure_refinement 'ShelXL (Sheldrick, 2015)'
_computing_structure_solution 'ShelXT (Sheldrick, 2015)'
_diffrn_ambient_temperature 296.15
_diffrn_measured_fraction_theta_full 0.998
_diffrn_measured_fraction_theta_max 0.976
_diffrn_measurement_device_type 'CCD area detector'
_diffrn_measurement_method 'phi and omega scans'
_diffrn_radiation_monochromator graphite
_diffrn_radiation_type MoK\a
_diffrn_radiation_wavelength 0.71073
_diffrn_reflns_av_R_equivalents 0.0512
_diffrn_reflns_av_unetI/netI 0.0720
_diffrn_reflns_Laue_measured_fraction_full 0.998
_diffrn_reflns_Laue_measured_fraction_max 0.976
_diffrn_reflns_limit_h_max 14
_diffrn_reflns_limit_h_min -14
_diffrn_reflns_limit_k_max 25
_diffrn_reflns_limit_k_min -26
_diffrn_reflns_limit_l_max 15
_diffrn_reflns_limit_l_min -28
_diffrn_reflns_number 28422
_diffrn_reflns_point_group_measured_fraction_full 0.998
_diffrn_reflns_point_group_measured_fraction_max 0.976
_diffrn_reflns_theta_full 25.242
_diffrn_reflns_theta_max 27.737
_diffrn_reflns_theta_min 1.398
_exptl_absorpt_coefficient_mu 1.644
_exptl_absorpt_correction_T_max 0.7456
_exptl_absorpt_correction_T_min 0.6394
_exptl_absorpt_correction_type multi-scan
_exptl_absorpt_process_details
'SADABS-2014/5 (Bruker,2014/5) was used for absorption correction. wR2(int) was 0.0638 before and 0.0475 after correction. The Ratio of minimum to maximum transmission is 0.8576. The \l/2 correction factor is 0.00150.'
_exptl_crystal_colour colourless
_exptl_crystal_colour_primary colourless
_exptl_crystal_density_diffrn 1.878
_exptl_crystal_description block
_exptl_crystal_F_000 2624
_exptl_crystal_size_max 0.2
_exptl_crystal_size_mid 0.2
_exptl_crystal_size_min 0.2
_refine_diff_density_max 1.410
_refine_diff_density_min -3.894
_refine_diff_density_rms 0.275
_refine_ls_extinction_method none
_refine_ls_goodness_of_fit_ref 1.082
_refine_ls_hydrogen_treatment mixed
_refine_ls_matrix_type full
_refine_ls_number_parameters 661
_refine_ls_number_reflns 10797
_refine_ls_number_restraints 15
_refine_ls_restrained_S_all 1.082
_refine_ls_R_factor_all 0.0865
_refine_ls_R_factor_gt 0.0547
_refine_ls_shift/su_max 0.001
_refine_ls_shift/su_mean 0.000
_refine_ls_structure_factor_coef Fsqd
_refine_ls_weighting_details 'w=1/[\s^2^(Fo^2^)+(0.0686P)^2^+15.7649P] where P=(Fo^2^+2Fc^2^)/3'
_refine_ls_weighting_scheme calc
_refine_ls_wR_factor_gt 0.1364
_refine_ls_wR_factor_ref 0.1586
_reflns_Friedel_coverage 0.000
_reflns_number_gt 7719
_reflns_number_total 10797
_reflns_threshold_expression 'I > 2\s(I)'
_cod_data_source_file d2ce01281b2.cif
_cod_data_source_block 1
_cod_database_code 7245689
_shelx_shelxl_version_number 2018/3
_shelx_space_group_comment
;
The symmetry employed for this shelxl refinement is uniquely defined
by the following loop, which should always be used as a source of
symmetry information in preference to the above space-group names.
They are only intended as comments.
;
_shelx_estimated_absorpt_t_max 0.735
_shelx_estimated_absorpt_t_min 0.735
_olex2_refinement_description
;
1. Fixed Uiso
 At 1.2 times of:
  All C(H) groups, All C(H,H) groups, All C(H,H,H) groups
 At 1.5 times of:
  All O(H,H) groups
2. Restrained distances
 O15-H15
 0.89 with sigma of 0.01
 O16-H16B = O16-H16A
 0.86 with sigma of 0.01
 H16A-H16B
 1.355 with sigma of 0.01
 H16A-O8_$1
 2.152 with sigma of 0.01
 H16B-O2_$3
 2.152 with sigma of 0.01
 H17A-O9_$2 = H17B-O7_$2
 2 with sigma of 0.02
 O17-H17B = O17-H17A
 1.06 with sigma of 0.01
 H17B-H17A
 1.585 with sigma of 0.01
 H11_$2-H17B
 2.02 with sigma of 0.01
 H15-Cd3_$1 \\sim H15-Cd1 \\sim H15-Cd2 \\sim Cd3_$1-H15
 with sigma of 0.01
3.a Secondary CH2 refined with riding coordinates:
 C34(H34A,H34B), C35(H35A,H35B), C36(H36A,H36B), C37(H37A,H37B), C44(H44A,
 H44B), C45(H45A,H45B)
3.b Aromatic/amide H refined with riding coordinates:
 C3(H3), C4(H4), C6(H6), C7(H7), C9(H9), C11(H11), C13(H13), C18(H18),
 C19(H19), C21(H21), C22(H22), C24(H24), C26(H26), C28(H28), C31(H31), C32(H32),
  C33(H33), C38(H38), C39(H39), C40(H40), C41(H41), C42(H42), C43(H43)
;
_olex2_submission_special_instructions 'No special instructions were received'

loop_
_space_group_symop_operation_xyz
'x, y, z'
'-x+1/2, y+1/2, -z+1/2'
'-x, -y, -z'
'x-1/2, -y-1/2, z-1/2'

loop_
_atom_site_label
_atom_site_type_symbol
_atom_site_fract_x
_atom_site_fract_y
_atom_site_fract_z
_atom_site_U_iso_or_equiv
_atom_site_adp_type
_atom_site_occupancy
_atom_site_site_symmetry_order
_atom_site_calc_flag
_atom_site_refinement_flags_posn
_atom_site_refinement_flags_adp
_atom_site_refinement_flags_occupancy
_atom_site_disorder_assembly
_atom_site_disorder_group
Cd1 Cd -0.44734(5) 0.70606(2) 0.49870(2) 0.02345(13) Uani 1 1 d D . . . .
Cd2 Cd -0.500000 0.500000 0.500000 0.0337(2) Uani 1 2 d DS T P . .
Cd3 Cd 0.22590(5) 0.90467(2) 0.10308(2) 0.02295(13) Uani 1 1 d D . . . .
Cd4 Cd 1.44223(5) 0.89124(2) 0.40250(2) 0.02491(13) Uani 1 1 d . . . . .
O1 O -0.3030(5) 0.6804(3) 0.4475(2) 0.0337(12) Uani 1 1 d . . . . .
O2 O -0.2045(5) 0.5990(3) 0.5103(2) 0.0327(12) Uani 1 1 d D . . . .
O3 O 0.1710(4) 0.6572(3) 0.3352(2) 0.0308(12) Uani 1 1 d . . . . .
O4 O 0.2096(6) 0.8175(2) 0.1661(3) 0.0453(15) Uani 1 1 d . . . . .
O5 O 0.2019(5) 0.7570(3) 0.0793(2) 0.0370(13) Uani 1 1 d . . . . .
O6 O 0.0842(5) 0.4711(2) 0.1765(2) 0.0358(13) Uani 1 1 d . . . . .
O7 O 0.0608(5) 0.5188(2) 0.0833(2) 0.0372(13) Uani 1 1 d D . . . .
O8 O -0.1757(6) 0.8437(3) 0.0711(3) 0.0474(15) Uani 1 1 d D . . . .
O9 O -0.0854(5) 0.7496(3) 0.0489(3) 0.0377(13) Uani 1 1 d D . . . .
O10 O -0.4686(7) 0.6168(3) 0.1838(3) 0.061(2) Uani 1 1 d . . . . .
O11 O -0.6419(5) 0.4655(2) 0.3239(2) 0.0357(13) Uani 1 1 d . . . . .
O12 O -0.6456(4) 0.5235(2) 0.4097(2) 0.0265(11) Uani 1 1 d . . . . .
O13 O -0.5178(5) 0.8117(2) 0.3260(2) 0.0354(13) Uani 1 1 d . . . . .
O14 O -0.5366(4) 0.7671(2) 0.4157(2) 0.0248(10) Uani 1 1 d . . . . .
O15 O -0.4654(5) 0.6039(2) 0.5346(2) 0.0294(11) Uani 1 1 d D . . . .
O16 O -0.6665(6) 0.5099(3) 0.5528(3) 0.0564(17) Uani 1 1 d D . . . .
H16A H -0.689(5) 0.5493(8) 0.562(4) 0.085 Uiso 1 1 d DR . . . .
H16B H -0.733(4) 0.487(2) 0.548(3) 0.085 Uiso 1 1 d DR . . . .
O17 O 1.4123(5) 0.8876(3) 0.5071(2) 0.0353(12) Uani 1 1 d D . . . .
H17A H 1.373(3) 0.8454(11) 0.525(2) 0.053 Uiso 1 1 d DR . . . .
H17B H 1.482(2) 0.8972(10) 0.5480(16) 0.053 Uiso 1 1 d DR . . . .
N1 N 0.4265(6) 0.9255(3) 0.1466(3) 0.0307(14) Uani 1 1 d . . . . .
N2 N 0.5953(6) 0.9392(3) 0.2204(3) 0.0359(15) Uani 1 1 d . . . . .
N3 N 1.0581(6) 0.8522(4) 0.3054(3) 0.0386(16) Uani 1 1 d . . . . .
N4 N 1.2353(6) 0.8723(3) 0.3716(3) 0.0349(15) Uani 1 1 d . . . . .
N5 N 1.6493(6) 0.8961(3) 0.4425(3) 0.0336(15) Uani 1 1 d . . . . .
N6 N 1.8114(6) 0.9286(4) 0.5127(3) 0.0421(17) Uani 1 1 d . . . . .
C1 C -0.2158(6) 0.6396(3) 0.4649(3) 0.0249(15) Uani 1 1 d . . . . .
C2 C -0.1153(6) 0.6404(3) 0.4286(3) 0.0240(14) Uani 1 1 d . . . . .
C3 C 0.0059(7) 0.6265(4) 0.4583(3) 0.0321(17) Uani 1 1 d . . . . .
H3 H 0.024755 0.613638 0.500527 0.038 Uiso 1 1 calc R . . . .
C4 C 0.0996(7) 0.6318(4) 0.4249(3) 0.0303(16) Uani 1 1 d . . . . .
H4 H 0.181049 0.623360 0.445221 0.036 Uiso 1 1 calc R . . . .
C5 C 0.0728(6) 0.6492(3) 0.3632(3) 0.0258(15) Uani 1 1 d . . . . .
C6 C -0.0497(7) 0.6612(4) 0.3311(3) 0.0278(16) Uani 1 1 d . . . . .
H6 H -0.067944 0.671426 0.288232 0.033 Uiso 1 1 calc R . . . .
C7 C -0.1428(7) 0.6574(4) 0.3646(3) 0.0313(16) Uani 1 1 d . . . . .
H7 H -0.224115 0.666294 0.344362 0.038 Uiso 1 1 calc R . . . .
C8 C 0.1527(6) 0.6514(3) 0.2695(3) 0.0241(14) Uani 1 1 d . . . . .
C9 C 0.1795(6) 0.7070(3) 0.2374(3) 0.0257(15) Uani 1 1 d . . . . .
H9 H 0.199296 0.747157 0.258608 0.031 Uiso 1 1 calc R . . . .
C10 C 0.1767(6) 0.7027(3) 0.1730(3) 0.0206(13) Uani 1 1 d . . . . .
C11 C 0.1451(6) 0.6420(3) 0.1421(3) 0.0241(14) Uani 1 1 d . . . . .
H11 H 0.142764 0.638464 0.099175 0.029 Uiso 1 1 calc DR . . . .
C12 C 0.1169(6) 0.5868(3) 0.1753(3) 0.0224(14) Uani 1 1 d . . . . .
C13 C 0.1210(6) 0.5918(3) 0.2396(3) 0.0233(14) Uani 1 1 d . . . . .
H13 H 0.102409 0.555056 0.261989 0.028 Uiso 1 1 calc R . . . .
C14 C 0.1986(7) 0.7634(4) 0.1375(4) 0.0293(16) Uani 1 1 d . . . . .
C15 C 0.0845(6) 0.5213(3) 0.1429(3) 0.0240(14) Uani 1 1 d . . . . .
C16 C -0.1619(7) 0.7828(4) 0.0728(3) 0.0297(16) Uani 1 1 d . . . . .
C17 C -0.2431(6) 0.7412(4) 0.1049(3) 0.0252(15) Uani 1 1 d . . . . .
C18 C -0.3630(7) 0.7599(4) 0.1053(4) 0.0368(18) Uani 1 1 d . . . . .
H18 H -0.393493 0.800078 0.086859 0.044 Uiso 1 1 calc R . . . .
C19 C -0.4391(8) 0.7193(4) 0.1329(4) 0.044(2) Uani 1 1 d . . . . .
H19 H -0.520183 0.731914 0.132003 0.052 Uiso 1 1 calc R . . . .
C20 C -0.3942(9) 0.6619(4) 0.1607(4) 0.041(2) Uani 1 1 d . . . . .
C21 C -0.2717(9) 0.6435(4) 0.1648(4) 0.048(2) Uani 1 1 d . . . . .
H21 H -0.239615 0.605473 0.186932 0.058 Uiso 1 1 calc R . . . .
C22 C -0.1983(8) 0.6830(4) 0.1353(4) 0.041(2) Uani 1 1 d . . . . .
H22 H -0.117400 0.670038 0.136093 0.049 Uiso 1 1 calc R . . . .
C23 C -0.4980(7) 0.6274(4) 0.2421(3) 0.0308(17) Uani 1 1 d . . . . .
C24 C -0.5402(6) 0.5717(3) 0.2688(3) 0.0265(15) Uani 1 1 d . . . . .
H24 H -0.547291 0.530968 0.247861 0.032 Uiso 1 1 calc R . . . .
C25 C -0.5719(6) 0.5772(3) 0.3272(3) 0.0196(13) Uani 1 1 d . . . . .
C26 C -0.5625(6) 0.6384(3) 0.3574(3) 0.0211(14) Uani 1 1 d . . . . .
H26 H -0.583366 0.642149 0.396545 0.025 Uiso 1 1 calc R . . . .
C27 C -0.5226(6) 0.6940(3) 0.3301(3) 0.0203(13) Uani 1 1 d . . . . .
C28 C -0.4891(7) 0.6884(4) 0.2716(3) 0.0276(15) Uani 1 1 d . . . . .
H28 H -0.461179 0.725529 0.253018 0.033 Uiso 1 1 calc R . . . .
C29 C -0.6211(6) 0.5178(3) 0.3550(3) 0.0242(15) Uani 1 1 d . . . . .
C30 C -0.5241(6) 0.7616(3) 0.3585(3) 0.0233(14) Uani 1 1 d . . . . .
C31 C 0.4831(7) 0.9103(4) 0.2049(3) 0.0309(16) Uani 1 1 d . . . . .
H31 H 0.449977 0.883054 0.231791 0.037 Uiso 1 1 calc R . . . .
C32 C 0.5036(8) 0.9659(4) 0.1231(4) 0.043(2) Uani 1 1 d . . . . .
H32 H 0.487439 0.984275 0.082775 0.051 Uiso 1 1 calc R . . . .
C33 C 0.6092(8) 0.9752(5) 0.1684(4) 0.050(2) Uani 1 1 d . . . . .
H33 H 0.677282 1.000825 0.164748 0.060 Uiso 1 1 calc R . . . .
C34 C 0.6786(7) 0.9373(6) 0.2821(4) 0.052(2) Uani 1 1 d . . . . .
H34A H 0.650174 0.903433 0.307581 0.062 Uiso 1 1 calc R . . . .
H34B H 0.675415 0.979942 0.302835 0.062 Uiso 1 1 calc R . . . .
C35 C 0.8096(10) 0.9227(7) 0.2794(6) 0.079(4) Uani 1 1 d . . . . .
H35A H 0.839260 0.959783 0.258007 0.095 Uiso 1 1 calc R . . . .
H35B H 0.858034 0.922266 0.322362 0.095 Uiso 1 1 calc R . . . .
C36 C 0.8360(10) 0.8640(7) 0.2501(6) 0.093(5) Uani 1 1 d . . . . .
H36A H 0.785535 0.864279 0.207537 0.111 Uiso 1 1 calc R . . . .
H36B H 0.806966 0.827200 0.272046 0.111 Uiso 1 1 calc R . . . .
C37 C 0.9688(8) 0.8469(5) 0.2448(4) 0.053(3) Uani 1 1 d . . . . .
H37A H 0.970421 0.801803 0.228795 0.064 Uiso 1 1 calc R . . . .
H37B H 0.993374 0.876838 0.214580 0.064 Uiso 1 1 calc R . . . .
C38 C 1.1703(7) 0.8806(4) 0.3132(4) 0.0364(18) Uani 1 1 d . . . . .
H38 H 1.198631 0.903081 0.281704 0.044 Uiso 1 1 calc R . . . .
C39 C 1.0510(8) 0.8237(5) 0.3616(5) 0.050(2) Uani 1 1 d . . . . .
H39 H 0.984401 0.800248 0.370430 0.060 Uiso 1 1 calc R . . . .
C40 C 1.1617(8) 0.8366(4) 0.4024(4) 0.045(2) Uani 1 1 d . . . . .
H40 H 1.183106 0.823057 0.444348 0.053 Uiso 1 1 calc R . . . .
C41 C 1.6991(7) 0.9451(4) 0.4803(4) 0.0380(19) Uani 1 1 d . . . . .
H41 H 1.660696 0.985742 0.483842 0.046 Uiso 1 1 calc R . . . .
C42 C 1.7329(7) 0.8461(4) 0.4522(4) 0.044(2) Uani 1 1 d . . . . .
H42 H 1.722840 0.804924 0.431957 0.052 Uiso 1 1 calc R . . . .
C43 C 1.8342(8) 0.8653(5) 0.4963(5) 0.055(3) Uani 1 1 d . . . . .
H43 H 1.904694 0.840130 0.511999 0.066 Uiso 1 1 calc R . . . .
C44 C 1.8954(9) 0.9723(5) 0.5563(5) 0.059(3) Uani 1 1 d . . . . .
H44A H 1.917036 0.951436 0.597539 0.071 Uiso 1 1 calc R . . . .
H44B H 1.853914 1.014094 0.560665 0.071 Uiso 1 1 calc R . . . .
C45 C 2.0119(10) 0.9860(6) 0.5326(5) 0.071(3) Uani 1 1 d . . . . .
H45A H 2.062994 1.017146 0.561161 0.085 Uiso 1 1 calc R . . . .
H45B H 2.058013 0.944794 0.533508 0.085 Uiso 1 1 calc R . . . .
H15 H -0.5109(9) 0.6086(3) 0.5633(4) 0.085 Uiso 1 1 d DR . . . .

loop_
_atom_site_aniso_label
_atom_site_aniso_U_11
_atom_site_aniso_U_22
_atom_site_aniso_U_33
_atom_site_aniso_U_23
_atom_site_aniso_U_13
_atom_site_aniso_U_12
Cd1 0.0296(3) 0.0235(3) 0.0190(3) 0.0014(2) 0.0089(2) 0.0044(2)
Cd2 0.0379(4) 0.0303(4) 0.0320(4) -0.0024(3) 0.0059(3) -0.0006(3)
Cd3 0.0283(3) 0.0205(2) 0.0214(3) -0.0035(2) 0.0084(2) -0.00023(19)
Cd4 0.0276(3) 0.0199(3) 0.0259(3) -0.0008(2) 0.0030(2) 0.00013(19)
O1 0.033(3) 0.043(3) 0.030(3) 0.002(2) 0.017(2) 0.008(2)
O2 0.038(3) 0.038(3) 0.025(3) 0.007(2) 0.013(2) 0.005(2)
O3 0.025(3) 0.051(3) 0.019(3) -0.003(2) 0.010(2) -0.004(2)
O4 0.073(4) 0.015(3) 0.051(4) -0.003(3) 0.020(3) -0.004(3)
O5 0.038(3) 0.044(3) 0.032(3) 0.013(3) 0.013(2) 0.001(2)
O6 0.057(4) 0.019(3) 0.030(3) 0.000(2) 0.008(3) -0.003(2)
O7 0.060(4) 0.026(3) 0.026(3) -0.005(2) 0.008(3) -0.008(2)
O8 0.054(4) 0.033(3) 0.064(4) 0.010(3) 0.032(3) -0.003(3)
O9 0.042(3) 0.036(3) 0.045(3) -0.005(3) 0.030(3) -0.006(2)
O10 0.103(5) 0.048(4) 0.053(4) -0.031(3) 0.062(4) -0.048(4)
O11 0.061(4) 0.016(2) 0.035(3) 0.000(2) 0.020(3) -0.014(2)
O12 0.032(3) 0.025(2) 0.024(3) 0.003(2) 0.010(2) 0.005(2)
O13 0.063(4) 0.018(2) 0.028(3) 0.004(2) 0.015(3) -0.002(2)
O14 0.033(3) 0.021(2) 0.021(2) 0.001(2) 0.007(2) 0.0028(19)
O15 0.042(3) 0.021(2) 0.029(3) -0.003(2) 0.017(2) -0.004(2)
O16 0.050(4) 0.052(4) 0.072(5) -0.008(4) 0.023(3) -0.010(3)
O17 0.044(3) 0.032(3) 0.030(3) -0.002(2) 0.008(2) -0.003(2)
N1 0.032(3) 0.030(3) 0.030(4) 0.002(3) 0.008(3) -0.002(3)
N2 0.024(3) 0.045(4) 0.037(4) -0.006(3) 0.003(3) 0.003(3)
N3 0.028(3) 0.051(4) 0.034(4) -0.009(3) 0.000(3) -0.003(3)
N4 0.031(3) 0.038(4) 0.032(4) -0.001(3) 0.000(3) -0.003(3)
N5 0.025(3) 0.034(4) 0.042(4) -0.004(3) 0.007(3) -0.005(3)
N6 0.035(4) 0.044(4) 0.042(4) 0.001(3) -0.002(3) -0.007(3)
C1 0.026(4) 0.027(4) 0.023(4) -0.008(3) 0.006(3) -0.007(3)
C2 0.028(4) 0.028(4) 0.018(3) -0.002(3) 0.009(3) -0.002(3)
C3 0.035(4) 0.045(5) 0.016(4) 0.003(3) 0.004(3) 0.002(3)
C4 0.025(4) 0.041(4) 0.025(4) 0.001(3) 0.007(3) 0.006(3)
C5 0.030(4) 0.029(4) 0.022(4) -0.001(3) 0.011(3) -0.003(3)
C6 0.033(4) 0.038(4) 0.014(3) 0.007(3) 0.007(3) 0.007(3)
C7 0.026(4) 0.041(4) 0.026(4) 0.004(3) 0.005(3) 0.001(3)
C8 0.026(3) 0.031(4) 0.016(3) 0.000(3) 0.007(3) 0.002(3)
C9 0.025(3) 0.023(3) 0.030(4) -0.003(3) 0.007(3) 0.000(3)
C10 0.023(3) 0.018(3) 0.022(3) 0.004(3) 0.007(3) -0.003(3)
C11 0.026(3) 0.028(4) 0.018(3) -0.001(3) 0.002(3) 0.005(3)
C12 0.023(3) 0.021(3) 0.023(4) 0.002(3) 0.005(3) 0.003(3)
C13 0.026(3) 0.023(3) 0.024(4) 0.006(3) 0.012(3) -0.003(3)
C14 0.028(4) 0.026(4) 0.033(4) 0.012(3) 0.006(3) 0.001(3)
C15 0.027(4) 0.017(3) 0.029(4) 0.001(3) 0.008(3) -0.003(3)
C16 0.026(4) 0.037(4) 0.026(4) 0.005(3) 0.006(3) -0.007(3)
C17 0.031(4) 0.033(4) 0.015(3) 0.001(3) 0.012(3) -0.006(3)
C18 0.035(4) 0.038(4) 0.041(5) 0.007(4) 0.016(4) -0.003(3)
C19 0.042(5) 0.052(5) 0.044(5) -0.003(4) 0.024(4) -0.009(4)
C20 0.062(6) 0.037(5) 0.035(5) -0.010(4) 0.033(4) -0.023(4)
C21 0.068(6) 0.038(5) 0.046(5) 0.020(4) 0.026(5) 0.006(4)
C22 0.038(5) 0.044(5) 0.046(5) 0.012(4) 0.018(4) 0.002(4)
C23 0.040(4) 0.030(4) 0.028(4) -0.003(3) 0.022(3) -0.011(3)
C24 0.035(4) 0.018(3) 0.029(4) -0.004(3) 0.013(3) -0.005(3)
C25 0.022(3) 0.019(3) 0.017(3) 0.005(3) 0.004(3) -0.004(2)
C26 0.027(3) 0.024(3) 0.012(3) 0.000(3) 0.002(3) -0.005(3)
C27 0.024(3) 0.019(3) 0.018(3) 0.000(3) 0.005(3) 0.001(3)
C28 0.039(4) 0.026(4) 0.022(4) 0.001(3) 0.015(3) -0.009(3)
C29 0.025(3) 0.019(3) 0.027(4) 0.008(3) 0.002(3) 0.003(3)
C30 0.027(4) 0.022(3) 0.021(3) -0.002(3) 0.005(3) -0.001(3)
C31 0.031(4) 0.037(4) 0.025(4) -0.001(3) 0.008(3) 0.003(3)
C32 0.040(5) 0.049(5) 0.039(5) 0.017(4) 0.007(4) 0.003(4)
C33 0.047(5) 0.049(5) 0.056(6) 0.008(5) 0.018(5) -0.012(4)
C34 0.031(5) 0.085(7) 0.035(5) -0.015(5) -0.002(4) 0.005(4)
C35 0.055(7) 0.108(10) 0.064(8) -0.016(7) -0.008(6) 0.026(7)
C36 0.046(6) 0.133(11) 0.077(9) -0.051(8) -0.035(6) 0.036(7)
C37 0.033(5) 0.078(7) 0.045(5) -0.019(5) 0.000(4) 0.005(4)
C38 0.034(4) 0.042(5) 0.031(4) -0.001(4) 0.002(3) -0.001(3)
C39 0.029(4) 0.053(6) 0.068(7) 0.001(5) 0.011(4) -0.006(4)
C40 0.043(5) 0.050(5) 0.039(5) 0.012(4) 0.003(4) -0.002(4)
C41 0.029(4) 0.039(5) 0.044(5) -0.004(4) 0.005(4) -0.003(3)
C42 0.035(4) 0.033(4) 0.060(6) 0.004(4) 0.006(4) -0.001(3)
C43 0.039(5) 0.046(5) 0.075(7) 0.017(5) -0.001(5) 0.005(4)
C44 0.053(6) 0.070(7) 0.048(6) -0.007(5) -0.004(5) -0.024(5)
C45 0.057(6) 0.089(8) 0.056(7) -0.001(6) -0.013(5) -0.039(6)

loop_
_atom_type_symbol
_atom_type_description
_atom_type_scat_dispersion_real
_atom_type_scat_dispersion_imag
_atom_type_scat_source
C C 0.0033 0.0016 'International Tables Vol C Tables 4.2.6.8 and 6.1.1.4'
H H 0.0000 0.0000 'International Tables Vol C Tables 4.2.6.8 and 6.1.1.4'
Cd Cd -0.8075 1.2024 'International Tables Vol C Tables 4.2.6.8 and 6.1.1.4'
N N 0.0061 0.0033 'International Tables Vol C Tables 4.2.6.8 and 6.1.1.4'
O O 0.0106 0.0060 'International Tables Vol C Tables 4.2.6.8 and 6.1.1.4'

loop_
_geom_angle_atom_site_label_1
_geom_angle_atom_site_label_2
_geom_angle_atom_site_label_3
_geom_angle
_geom_angle_site_symmetry_1
_geom_angle_site_symmetry_3
_geom_angle_publ_flag
O1 Cd1 Cd3 79.55(14) . 4_576 ?
O1 Cd1 O5 88.75(19) . 4_576 ?
O1 Cd1 O9 170.2(2) . 4_576 ?
O1 Cd1 O14 87.92(18) . . ?
O1 Cd1 O15 95.28(19) . . ?
O5 Cd1 Cd3 59.45(14) 4_576 4_576 ?
O9 Cd1 Cd3 106.11(14) 4_576 4_576 ?
O9 Cd1 O5 87.5(2) 4_576 4_576 ?
O14 Cd1 Cd3 166.87(12) . 4_576 ?
O14 Cd1 O5 124.72(19) . 4_576 ?
O14 Cd1 O9 86.85(18) . 4_576 ?
O15 Cd1 Cd3 41.62(14) . 4_576 ?
O15 Cd1 O5 97.9(2) . 4_576 ?
O15 Cd1 O9 94.16(18) . 4_576 ?
O15 Cd1 O14 137.33(18) . . ?
O12 Cd2 O12 180.00(17) . 3_466 ?
O12 Cd2 O16 85.4(2) . . ?
O12 Cd2 O16 85.4(2) 3_466 3_466 ?
O12 Cd2 O16 94.6(2) . 3_466 ?
O12 Cd2 O16 94.6(2) 3_466 . ?
O15 Cd2 O12 82.32(18) . 3_466 ?
O15 Cd2 O12 82.33(18) 3_466 . ?
O15 Cd2 O12 97.68(18) 3_466 3_466 ?
O15 Cd2 O12 97.67(18) . . ?
O15 Cd2 O15 180.0 . 3_466 ?
O15 Cd2 O16 98.4(2) . 3_466 ?
O15 Cd2 O16 81.6(2) . . ?
O15 Cd2 O16 98.4(2) 3_466 . ?
O15 Cd2 O16 81.6(2) 3_466 3_466 ?
O16 Cd2 O16 180.0 3_466 . ?
O2 Cd3 Cd1 69.53(12) 4_675 4_675 ?
O2 Cd3 O11 149.57(18) 4_675 2_455 ?
O2 Cd3 O12 96.33(17) 4_675 2_455 ?
O2 Cd3 O15 82.58(18) 4_675 4_675 ?
O4 Cd3 Cd1 78.02(15) . 4_675 ?
O4 Cd3 O2 126.30(19) . 4_675 ?
O4 Cd3 O11 84.07(19) . 2_455 ?
O4 Cd3 O12 136.27(18) . 2_455 ?
O4 Cd3 O15 98.6(2) . 4_675 ?
O4 Cd3 N1 95.2(2) . . ?
O11 Cd3 Cd1 122.24(14) 2_455 4_675 ?
O11 Cd3 O12 53.45(16) 2_455 2_455 ?
O12 Cd3 Cd1 113.69(11) 2_455 4_675 ?
O15 Cd3 Cd1 39.50(11) 4_675 4_675 ?
O15 Cd3 O11 91.72(18) 4_675 2_455 ?
O15 Cd3 O12 75.48(15) 4_675 2_455 ?
N1 Cd3 Cd1 138.80(16) . 4_675 ?
N1 Cd3 O2 83.4(2) . 4_675 ?
N1 Cd3 O11 96.9(2) . 2_455 ?
N1 Cd3 O12 99.29(19) . 2_455 ?
N1 Cd3 O15 164.4(2) . 4_675 ?
O6 Cd4 O7 53.09(17) 2_655 2_655 ?
O6 Cd4 O13 87.75(17) 2_655 1_755 ?
O6 Cd4 O14 139.77(16) 2_655 1_755 ?
O6 Cd4 O17 135.17(18) 2_655 . ?
O13 Cd4 O7 138.39(16) 1_755 2_655 ?
O13 Cd4 O14 52.86(15) 1_755 1_755 ?
O14 Cd4 O7 166.79(16) 1_755 2_655 ?
O17 Cd4 O7 84.70(17) . 2_655 ?
O17 Cd4 O13 136.50(17) . 1_755 ?
O17 Cd4 O14 83.64(16) . 1_755 ?
N4 Cd4 O6 86.6(2) . 2_655 ?
N4 Cd4 O7 99.3(2) . 2_655 ?
N4 Cd4 O13 90.6(2) . 1_755 ?
N4 Cd4 O14 86.1(2) . 1_755 ?
N4 Cd4 O17 86.3(2) . . ?
N5 Cd4 O6 102.0(2) . 2_655 ?
N5 Cd4 O7 87.1(2) . 2_655 ?
N5 Cd4 O13 88.3(2) . 1_755 ?
N5 Cd4 O14 86.41(19) . 1_755 ?
N5 Cd4 O17 88.6(2) . . ?
N5 Cd4 N4 171.3(2) . . ?
C1 O1 Cd1 126.6(5) . . ?
C1 O2 Cd3 134.9(4) . 4_576 ?
C5 O3 C8 119.3(5) . . ?
C14 O4 Cd3 112.7(5) . . ?
C14 O5 Cd1 124.1(5) . 4_675 ?
C15 O6 Cd4 98.2(4) . 2_645 ?
C15 O7 Cd4 85.6(4) . 2_645 ?
C16 O9 Cd1 125.1(5) . 4_675 ?
C20 O10 C23 120.3(6) . . ?
C29 O11 Cd3 97.2(4) . 2_445 ?
Cd2 O12 Cd3 93.70(16) . 2_445 ?
C29 O12 Cd2 121.5(4) . . ?
C29 O12 Cd3 87.4(4) . 2_445 ?
C30 O13 Cd4 95.9(4) . 1_355 ?
Cd1 O14 Cd4 130.7(2) . 1_355 ?
C30 O14 Cd1 127.9(4) . . ?
C30 O14 Cd4 90.0(4) . 1_355 ?
Cd1 O15 Cd2 140.4(2) . . ?
Cd1 O15 Cd3 98.87(18) . 4_576 ?
Cd2 O15 Cd3 102.39(19) . 4_576 ?
C31 N1 Cd3 125.3(5) . . ?
C31 N1 C32 107.0(7) . . ?
C32 N1 Cd3 126.7(5) . . ?
C31 N2 C33 106.5(7) . . ?
C31 N2 C34 125.8(7) . . ?
C33 N2 C34 127.4(7) . . ?
C38 N3 C37 124.7(8) . . ?
C38 N3 C39 107.2(7) . . ?
C39 N3 C37 127.7(7) . . ?
C38 N4 Cd4 124.4(5) . . ?
C38 N4 C40 106.0(7) . . ?
C40 N4 Cd4 127.9(5) . . ?
C41 N5 Cd4 121.3(5) . . ?
C41 N5 C42 106.1(7) . . ?
C42 N5 Cd4 129.0(5) . . ?
C41 N6 C43 107.5(7) . . ?
C41 N6 C44 125.5(8) . . ?
C43 N6 C44 127.0(8) . . ?
O1 C1 O2 126.3(6) . . ?
O1 C1 C2 116.5(6) . . ?
O2 C1 C2 117.3(6) . . ?
C3 C2 C1 120.7(6) . . ?
C3 C2 C7 119.4(6) . . ?
C7 C2 C1 119.9(6) . . ?
C2 C3 C4 119.9(7) . . ?
C5 C4 C3 120.5(7) . . ?
O3 C5 C6 122.4(6) . . ?
C4 C5 O3 116.5(6) . . ?
C4 C5 C6 121.0(6) . . ?
C7 C6 C5 118.5(6) . . ?
C6 C7 C2 120.6(7) . . ?
C9 C8 O3 116.6(6) . . ?
C13 C8 O3 121.4(6) . . ?
C13 C8 C9 121.7(6) . . ?
C8 C9 C10 119.7(6) . . ?
C9 C10 C11 118.9(6) . . ?
C9 C10 C14 119.8(6) . . ?
C11 C10 C14 121.2(6) . . ?
C12 C11 C10 120.5(6) . . ?
C11 C12 C15 120.9(6) . . ?
C13 C12 C11 119.9(6) . . ?
C13 C12 C15 119.1(6) . . ?
C8 C13 C12 119.3(6) . . ?
O4 C14 O5 124.1(7) . . ?
O4 C14 C10 117.7(7) . . ?
O5 C14 C10 118.1(6) . . ?
O6 C15 O7 122.7(6) . . ?
O6 C15 C12 117.9(6) . . ?
O7 C15 C12 119.4(6) . . ?
O8 C16 O9 126.6(7) . . ?
O8 C16 C17 118.8(7) . . ?
O9 C16 C17 114.6(6) . . ?
C18 C17 C16 121.6(7) . . ?
C22 C17 C16 120.1(7) . . ?
C22 C17 C18 118.2(7) . . ?
C17 C18 C19 121.0(8) . . ?
C20 C19 C18 119.5(8) . . ?
O10 C20 C21 116.8(8) . . ?
C19 C20 O10 121.9(9) . . ?
C19 C20 C21 121.2(7) . . ?
C22 C21 C20 118.7(8) . . ?
C17 C22 C21 121.2(8) . . ?
C24 C23 O10 115.1(6) . . ?
C28 C23 O10 123.5(6) . . ?
C28 C23 C24 121.3(6) . . ?
C23 C24 C25 119.5(6) . . ?
C24 C25 C29 119.5(6) . . ?
C26 C25 C24 119.6(6) . . ?
C26 C25 C29 120.9(6) . . ?
C27 C26 C25 120.7(6) . . ?
C26 C27 C28 119.9(6) . . ?
C26 C27 C30 121.5(6) . . ?
C28 C27 C30 118.4(6) . . ?
C23 C28 C27 119.0(6) . . ?
O11 C29 O12 121.9(6) . . ?
O11 C29 C25 119.7(6) . . ?
O12 C29 C25 118.3(6) . . ?
O13 C30 O14 121.0(6) . . ?
O13 C30 C27 119.6(6) . . ?
O14 C30 C27 119.3(6) . . ?
N1 C31 N2 111.0(7) . . ?
N1 C32 C33 108.8(7) . . ?
C32 C33 N2 106.7(7) . . ?
N2 C34 C35 113.3(8) . . ?
C36 C35 C34 118.9(11) . . ?
C35 C36 C37 121.3(11) . . ?
N3 C37 C36 112.7(8) . . ?
N4 C38 N3 111.4(7) . . ?
N3 C39 C40 106.4(8) . . ?
N4 C40 C39 109.1(8) . . ?
N5 C41 N6 111.0(7) . . ?
N5 C42 C43 109.3(8) . . ?
N6 C43 C42 106.1(8) . . ?
N6 C44 C45 111.0(8) . . ?
C45 C45 C44 113.7(11) 3_976 . ?

loop_
_geom_bond_atom_site_label_1
_geom_bond_atom_site_label_2
_geom_bond_distance
_geom_bond_site_symmetry_2
_geom_bond_publ_flag
Cd1 Cd3 3.4430(7) 4_576 ?
Cd1 O1 2.198(5) . ?
Cd1 O5 2.255(5) 4_576 ?
Cd1 O9 2.245(5) 4_576 ?
Cd1 O14 2.223(5) . ?
Cd1 O15 2.217(5) . ?
Cd2 O12 2.300(5) 3_466 ?
Cd2 O12 2.300(5) . ?
Cd2 O15 2.219(4) . ?
Cd2 O15 2.219(4) 3_466 ?
Cd2 O16 2.383(6) . ?
Cd2 O16 2.383(6) 3_466 ?
Cd3 O2 2.309(5) 4_675 ?
Cd3 O4 2.251(5) . ?
Cd3 O11 2.347(5) 2_455 ?
Cd3 O12 2.538(5) 2_455 ?
Cd3 O15 2.315(5) 4_675 ?
Cd3 N1 2.257(6) . ?
Cd4 O6 2.317(5) 2_655 ?
Cd4 O7 2.577(5) 2_655 ?
Cd4 O13 2.412(5) 1_755 ?
Cd4 O14 2.512(4) 1_755 ?
Cd4 O17 2.366(5) . ?
Cd4 N4 2.277(6) . ?
Cd4 N5 2.272(6) . ?
O1 C1 1.260(8) . ?
O2 C1 1.264(8) . ?
O3 C5 1.366(8) . ?
O3 C8 1.401(8) . ?
O4 C14 1.243(9) . ?
O5 C14 1.278(9) . ?
O6 C15 1.242(8) . ?
O7 C15 1.264(8) . ?
O8 C16 1.230(9) . ?
O9 C16 1.275(9) . ?
O10 C20 1.390(9) . ?
O10 C23 1.390(8) . ?
O11 C29 1.242(8) . ?
O12 C29 1.279(8) . ?
O13 C30 1.237(8) . ?
O14 C30 1.283(8) . ?
N1 C31 1.321(9) . ?
N1 C32 1.355(10) . ?
N2 C31 1.346(9) . ?
N2 C33 1.376(11) . ?
N2 C34 1.453(10) . ?
N3 C37 1.468(10) . ?
N3 C38 1.344(10) . ?
N3 C39 1.364(11) . ?
N4 C38 1.323(10) . ?
N4 C40 1.365(10) . ?
N5 C41 1.321(10) . ?
N5 C42 1.350(10) . ?
N6 C41 1.332(10) . ?
N6 C43 1.356(12) . ?
N6 C44 1.465(10) . ?
C1 C2 1.496(9) . ?
C2 C3 1.386(10) . ?
C2 C7 1.398(10) . ?
C3 C4 1.393(10) . ?
C4 C5 1.353(10) . ?
C5 C6 1.405(10) . ?
C6 C7 1.388(10) . ?
C8 C9 1.382(10) . ?
C8 C13 1.370(9) . ?
C9 C10 1.394(9) . ?
C10 C11 1.396(9) . ?
C10 C14 1.488(9) . ?
C11 C12 1.393(9) . ?
C12 C13 1.389(9) . ?
C12 C15 1.495(9) . ?
C16 C17 1.505(9) . ?
C17 C18 1.382(10) . ?
C17 C22 1.378(11) . ?
C18 C19 1.396(10) . ?
C19 C20 1.343(12) . ?
C20 C21 1.390(13) . ?
C21 C22 1.388(11) . ?
C23 C24 1.385(9) . ?
C23 C28 1.375(10) . ?
C24 C25 1.390(9) . ?
C25 C26 1.386(9) . ?
C25 C29 1.490(9) . ?
C26 C27 1.379(9) . ?
C27 C28 1.402(9) . ?
C27 C30 1.492(9) . ?
C32 C33 1.367(12) . ?
C34 C35 1.495(13) . ?
C35 C36 1.399(16) . ?
C36 C37 1.539(13) . ?
C39 C40 1.372(12) . ?
C42 C43 1.363(12) . ?
C44 C45 1.515(14) . ?
C45 C45 1.49(2) 3_976 ?
